data_7133783
loop_
_publ_author_name
'Squire, Imogen'
'Tritto, Michelangelo'
'Morell, Juliana'
'Bakewell, Clare'

_publ_section_title
;
 Probing the reactivity of a transient Al(I) species with substituted
 arenes.
;
_journal_issue 88
_journal_name_full 'Chemical communications (Cambridge, England)'
_journal_page_first 12908
_journal_page_last 12911
_journal_paper_doi 10.1039/d4cc03904a
_journal_volume 60
_journal_year 2024
_chemical_formula_moiety 'C72 H92 Al2 N4, C6 H9.913'
_chemical_formula_sum 'C78 H101.91 Al2 N4'
_chemical_formula_weight 1149.50
_space_group_crystal_system monoclinic
_space_group_IT_number 15
_space_group_name_Hall '-C 2yc'
_space_group_name_H-M_alt 'C 1 2/c 1'
_atom_sites_solution_hydrogens geom
_atom_sites_solution_primary dual
_audit_creation_date 2023-09-21
_audit_creation_method
;
Olex2 1.5
(compiled 2023.08.24 svn.re1ec1418 for OlexSys, GUI svn.r6817)
;
_audit_update_record
;
2024-06-25 deposited with the CCDC.	2024-09-30 downloaded from the CCDC.
;
_cell_angle_alpha 90
_cell_angle_beta 103.4350(10)
_cell_angle_gamma 90
_cell_formula_units_Z 4
_cell_length_a 22.1421(3)
_cell_length_b 16.4913(2)
_cell_length_c 19.8962(2)
_cell_measurement_reflns_used 27917
_cell_measurement_temperature 150.05(12)
_cell_measurement_theta_max 78.4040
_cell_measurement_theta_min 3.3660
_cell_volume 7066.32(15)
_computing_cell_refinement 'CrysAlisPro 1.171.42.49 (Rigaku OD, 2022)'
_computing_data_collection 'CrysAlisPro 1.171.42.49 (Rigaku OD, 2022)'
_computing_data_reduction 'CrysAlisPro 1.171.42.49 (Rigaku OD, 2022)'
_computing_molecular_graphics 'Olex2 1.5 (Dolomanov et al., 2009)'
_computing_publication_material 'Olex2 1.5 (Dolomanov et al., 2009)'
_computing_structure_refinement 'SHELXL 2019/3 (Sheldrick, 2015)'
_computing_structure_solution 'SHELXT 2018/2 (Sheldrick, 2018)'
_diffrn_ambient_environment N~2~
_diffrn_ambient_temperature 150.05(12)
_diffrn_detector 'Hybrid Pixel Array Detector'
_diffrn_detector_area_resol_mean 10.0000
_diffrn_detector_type 'HyPix-Arc 100'
_diffrn_measured_fraction_theta_full 1.000
_diffrn_measured_fraction_theta_max 0.967
_diffrn_measurement_details
;
List of Runs (angles in degrees, time in seconds):

  # Type    Start    End  Width  t~exp~   \w     \q     \k     \f   Frames
#--------------------------------------------------------------------------
  1  \w    -11.00  25.00   0.50    5.00    --  -42.00  56.00  90.00   72
  2  \w    -52.00 -26.00   0.50    5.00    --  -42.00  56.00  90.00   52
  3  \w   -111.00 -71.00   0.50    5.00    --  -42.00 -56.00 -51.00   80
  4  \w    -63.00 -28.00   0.50    5.00    --  -42.00 -56.00 -51.00   70
  5  \w     34.00  68.00   0.50    5.00    --   48.48  56.00  90.00   68
  6  \w    141.00 167.00   0.50    5.00    --  100.18  56.00  90.00   52
  7  \w     93.00 118.00   0.50    5.00    --  100.18  56.00  90.00   50
  8  \w     43.00 125.00   0.50    5.00    --  111.08 -56.00 -51.00  164
  9  \w    -55.00 -29.00   0.50    5.00    --   14.00 155.00-156.63   52
 10  \w    -13.00  13.00   0.50    5.00    --   22.00 101.00 -65.24   52
 11  \w    -83.00 -37.00   0.50    5.00    --  -42.00 125.00 120.00   92
 12  \w    -77.00 -24.00   0.50    5.00    --  -42.00 125.00 -60.00  106
 13  \w   -116.00 -79.00   0.50    5.00    --  -42.00 -19.00   0.00   74
 14  \w    -68.00  -9.00   0.50    5.00    --  -42.00 -19.00   0.00  118
 15  \w     17.00  42.00   0.50    5.00    --   46.00  89.00-111.18   50
 16  \w     16.00  41.00   0.50    5.00    --   46.00  91.00 -11.83   50
 17  \w     15.00  41.00   0.50    5.00    --   46.00  92.00 162.64   52
 18  \w     16.00  41.00   0.50    5.00    --   46.00  91.00  68.40   50
 19  \w     44.00  71.00   0.50    5.00    --   48.48  38.00  90.00   54
 20  \w    -20.00  45.00   0.50    5.00    --   48.48 -56.00 -51.00  130
 21  \w     38.00  80.00   0.50    5.00    --   48.48-125.00-180.00   84
 22  \w     34.00  61.00   0.50    5.00    --   54.00  76.00  17.22   54
 23  \w     34.00  96.00   0.50    5.00    --   54.00  76.00  87.67  124
 24  \w     33.00  59.00   0.50    5.00    --   54.00  76.00 -68.71   52
 25  \w     36.00  72.00   0.50    5.00    --   58.00  77.00 -21.40   72
 26  \w     42.00  80.00   0.50    5.00    --   62.00  75.00  49.46   76
 27  \w     43.00  69.00   0.50    5.00    --   62.00  74.00  27.71   52
 28  \w     42.00  89.00   0.50    5.00    --   62.00  74.00 162.72   94
 29  \w     44.00  69.00   0.50    5.00    --   66.00  77.00 -98.84   50
 30  \w     78.00 130.00   0.50    5.00    --   66.00  76.00 128.07  104
 31  \w     46.00  73.00   0.50    5.00    --   66.00  76.00 128.07   54
 32  \w     44.00  72.00   0.50    5.00    --   66.00  77.00  92.71   56
 33  \w     45.00  71.00   0.50    5.00    --   66.00  75.00-174.64   52
 34  \w     45.00 127.00   0.50    5.00    --   66.00  76.00-139.74  164
 35  \w    104.00 130.00   0.50    5.00    --   66.00  75.00-174.64   52
 36  \w    105.00 130.00   0.50    5.00    --   66.00  74.00 164.96   50
 37  \w     46.00  74.00   0.50    5.00    --   66.00  74.00 164.96   56
 38  \w     98.00 132.00   0.50    5.00    --   70.00  77.00  57.09   68
 39  \w     48.00  90.00   0.50    5.00    --   70.00  77.00  57.09   84
 40  \w     93.00 119.00   0.50    5.00    --   70.00  77.00 -27.79   52
 41  \w     48.00  89.00   0.50    5.00    --   70.00  77.00 -27.79   82
 42  \w     49.00  75.00   0.50    5.00    --   70.00  75.00 -68.17   52
 43  \w     98.00 124.00   0.50    5.00    --   70.00  76.00  99.90   52
 44  \w     49.00  75.00   0.50    5.00    --   70.00  76.00  99.90   52
 45  \w     52.00 104.00   0.50    5.00    --   74.00  77.00 -18.68  104
 46  \w     65.00 150.00   0.50    5.00    --   82.00  68.00 -80.33  170
 47  \w     72.00 155.00   0.50    5.00    --   86.00  63.00  11.70  166
 48  \w    112.00 150.00   0.50    5.00    --   86.00  75.00  29.93   76
 49  \w     69.00  94.00   0.50    5.00    --   86.00  65.00 174.57   50
 50  \w     65.00  91.00   0.50    5.00    --   86.00  75.00  29.93   52
 51  \w     86.00 125.00   0.50    5.00    --  100.18  61.00-150.00   78
 52  \w     78.00 151.00   0.50    5.00    --  100.18  77.00 120.00  146
 53  \w     78.00 108.00   0.50    5.00    --  100.18  77.00 -90.00   60
 54  \w     78.00 103.00   0.50    5.00    --  100.18  77.00  60.00   50
 55  \w    137.00 163.00   0.50    5.00    --  100.18  77.00 -30.00   52
 56  \w     81.00 114.00   0.50    5.00    --  100.18  77.00 -30.00   66
 57  \w     79.00 159.00   0.50    5.00    --  100.18  77.00  30.00  160
 58  \w     78.00 104.00   0.50    5.00    --  100.18  77.00  90.00   52
 59  \w    121.00 160.00   0.50    5.00    --  100.18  77.00 -60.00   78
 60  \w     78.00 104.00   0.50    5.00    --  100.18  77.00 -60.00   52
 61  \w     87.00 122.00   0.50    5.00    --  100.18  61.00 120.00   70
 62  \w    119.00 161.00   0.50    5.00    --  100.18  77.00-120.00   84
 63  \w     78.00 106.00   0.50    5.00    --  100.18  77.00-120.00   56
 64  \w     37.00 122.00   0.50    5.00    --  100.18 -77.00 120.00  170
 65  \w    115.00 157.00   0.50    5.00    --  100.18  77.00-180.00   84
 66  \w    127.00 163.00   0.50    5.00    --  100.18  77.00  60.00   72
 67  \w     81.00 164.00   0.50    5.00    --  100.18  77.00 150.00  166
 68  \w     78.00 104.00   0.50    5.00    --  100.18  77.00-180.00   52
 69  \w     90.00 115.00   0.50    5.00    --  100.18  61.00 -30.00   50
 70  \w     85.00 111.00   0.50    5.00    --  100.18  61.00-120.00   52
 71  \w     42.00 105.00   0.50    5.00    --  100.18 -95.00 -90.00  126
 72  \w     29.00  72.00   0.50    5.00    --  100.18 -56.00 -51.00   86
 73  \w     55.00 105.00   0.50    5.00    --  100.18 -95.00  30.00  100
 74  \w     78.00 164.00   0.50    5.00    --  100.18  77.00-150.00  172
 75  \w    144.00 175.00   0.50    5.00    --  111.08  77.00 -90.00   62
 76  \w     94.00 141.00   0.50    5.00    --  111.08  77.00 -90.00   94
 77  \w     49.00 105.00   0.50    5.00    --  111.08 -95.00  90.00  112
 78  \w    100.00 136.00   0.50    5.00    --  111.08  56.00  90.00   72
 79  \w     53.00 127.00   0.50    5.00    --  111.08 -61.00-150.00  148
 80  \w     56.00  89.00   0.50    5.00    --  111.08 -95.00   0.00   66
 81  \w    141.00 173.00   0.50    5.00    --  111.08  45.00 -30.00   64
 82  \w     87.00 112.00   0.50    5.00    --  111.08-125.00 -90.00   50
 83  \w     44.00  69.00   0.50    5.00    --  111.08-125.00 -90.00   50
 84  \w     62.00 105.00   0.50    5.00    --  111.08 -95.00 150.00   86
 85  \w     80.00 105.00   0.50    5.00    --  111.08 -95.00-180.00   50
 86  \w     48.00  74.00   0.50    5.00    --  111.08 -95.00-180.00   52
 87  \w    135.00 168.00   0.50    5.00    --  111.08  77.00-120.00   66
 88  \w     96.00 131.00   0.50    5.00    --  111.08  77.00-120.00   70
 89  \w    140.00 170.00   0.50    5.00    --  111.08  56.00  90.00   60
;
_diffrn_measurement_device 'four-circle diffractometer'
_diffrn_measurement_device_type 'SuperNova, Dual, Cu at home/near, HyPix-Arc 100'
_diffrn_measurement_method '\w scans'
_diffrn_orient_matrix_type 'CrysAlisPro convention (1999,Acta A55,543-557)'
_diffrn_orient_matrix_UB_11 -0.0455648000
_diffrn_orient_matrix_UB_12 -0.0704199000
_diffrn_orient_matrix_UB_13 0.0006324000
_diffrn_orient_matrix_UB_21 -0.0167904000
_diffrn_orient_matrix_UB_22 -0.0007620000
_diffrn_orient_matrix_UB_23 -0.0795934000
_diffrn_orient_matrix_UB_31 0.0525209000
_diffrn_orient_matrix_UB_32 -0.0613449000
_diffrn_orient_matrix_UB_33 0.0002595000
_diffrn_radiation_monochromator mirror
_diffrn_radiation_probe x-ray
_diffrn_radiation_type 'Cu K\a'
_diffrn_radiation_wavelength 1.54184
_diffrn_reflns_av_R_equivalents 0.0514
_diffrn_reflns_av_unetI/netI 0.0244
_diffrn_reflns_Laue_measured_fraction_full 1.000
_diffrn_reflns_Laue_measured_fraction_max 0.967
_diffrn_reflns_limit_h_max 28
_diffrn_reflns_limit_h_min -27
_diffrn_reflns_limit_k_max 20
_diffrn_reflns_limit_k_min -21
_diffrn_reflns_limit_l_max 25
_diffrn_reflns_limit_l_min -25
_diffrn_reflns_number 84705
_diffrn_reflns_point_group_measured_fraction_full 1.000
_diffrn_reflns_point_group_measured_fraction_max 0.967
_diffrn_reflns_theta_full 67.684
_diffrn_reflns_theta_max 80.045
_diffrn_reflns_theta_min 3.375
_diffrn_source 'micro-focus sealed X-ray tube'
_diffrn_source_type 'SuperNova (Cu) X-ray Source'
_exptl_absorpt_coefficient_mu 0.691
_exptl_absorpt_correction_T_max 1.000
_exptl_absorpt_correction_T_min 0.762
_exptl_absorpt_correction_type gaussian
_exptl_absorpt_process_details
;
CrysAlisPro 1.171.42.49 (Rigaku Oxford Diffraction, 2022)
Numerical absorption correction based on gaussian integration over
a multifaceted crystal model
Empirical absorption correction using spherical harmonics,
implemented in SCALE3 ABSPACK scaling algorithm.
;
_exptl_crystal_colour 'clear red'
_exptl_crystal_colour_lustre clear
_exptl_crystal_colour_primary red
_exptl_crystal_density_diffrn 1.081
_exptl_crystal_description needle
_exptl_crystal_F_000 2496
_exptl_crystal_size_max 0.284
_exptl_crystal_size_mid 0.09
_exptl_crystal_size_min 0.087
_refine_diff_density_max 0.458
_refine_diff_density_min -0.329
_refine_diff_density_rms 0.042
_refine_ls_extinction_method none
_refine_ls_goodness_of_fit_ref 1.052
_refine_ls_hydrogen_treatment constr
_refine_ls_matrix_type full
_refine_ls_number_parameters 394
_refine_ls_number_reflns 7463
_refine_ls_number_restraints 1
_refine_ls_restrained_S_all 1.053
_refine_ls_R_factor_all 0.0544
_refine_ls_R_factor_gt 0.0431
_refine_ls_shift/su_max 0.001
_refine_ls_shift/su_mean 0.000
_refine_ls_structure_factor_coef Fsqd
_refine_ls_weighting_details 'w=1/[\s^2^(Fo^2^)+(0.0637P)^2^+4.9722P] where P=(Fo^2^+2Fc^2^)/3'
_refine_ls_weighting_scheme calc
_refine_ls_wR_factor_gt 0.1171
_refine_ls_wR_factor_ref 0.1258
_reflns_Friedel_coverage 0.000
_reflns_number_gt 6126
_reflns_number_total 7463
_reflns_threshold_expression 'I > 2\s(I)'
_cod_data_source_file d4cc03904a3.cif
_cod_data_source_block exp_542_auto
_cod_depositor_comments 'Adding full bibliography for 7133782--7133785.cif.'
_cod_database_code 7133783
_shelx_shelxl_version_number 2019/3
_chemical_oxdiff_formula 'C78 H106 Al2 N4'
_chemical_oxdiff_usercomment 'IS088 batch of p-xylene crystals, slow evap from hexane'
_shelx_space_group_comment
;
The symmetry employed for this shelxl refinement is uniquely defined
by the following loop, which should always be used as a source of
symmetry information in preference to the above space-group names.
They are only intended as comments.
;
_shelx_estimated_absorpt_t_max 0.942
_shelx_estimated_absorpt_t_min 0.828
_olex2_refinement_description
;
1. Fixed Uiso
 At 1.2 times of:
  All C(H) groups, All C(H,H) groups
 At 1.5 times of:
  All C(H,H,H) groups
2. Restrained distances
 C38-C40 \\sim C38-C39
 with sigma of 0.02
3. Uiso/Uaniso restraints and constraints
Uanis(C40) = Uanis(C39)
4. Others
 Sof(C39)=Sof(H39)=1-FVAR(1)
 Sof(H38a)=Sof(H38b)=Sof(C40)=Sof(H40)=FVAR(1)
5.a Ternary CH refined with riding coordinates:
 C1(H1), C12(H12), C15(H15), C31(H31), C34(H34)
5.b Secondary CH2 refined with riding coordinates:
 C38(H38a,H38b)
5.c Aromatic/amide H refined with riding coordinates:
 C19(H19), C8(H8), C9(H9), C23(H23), C20(H20), C22(H22), C10(H10), C2(H2),
 C29(H29), C27(H27), C28(H28), C40(H40), C39(H39)
5.d Idealised Me refined as rotating group:
 C14(H14a,H14b,H14c), C13(H13a,H13b,H13c), C4(H4a,H4b,H4c), C32(H32a,H32b,
 H32c), C35(H35a,H35b,H35c), C24(H24a,H24b,H24c), C33(H33a,H33b,H33c), C16(H16a,
 H16b,H16c), C17(H17a,H17b,H17c), C36(H36a,H36b,H36c), C37(H37a,H37b,H37c)
;
_olex2_submission_special_instructions 'No special instructions were received'
_oxdiff_exptl_absorpt_empirical_details
;
Empirical correction (ABSPACK) includes:
- Absorption correction using spherical harmonics
- Frame scaling
;
_oxdiff_exptl_absorpt_empirical_full_max 2.213
_oxdiff_exptl_absorpt_empirical_full_min 0.645

loop_
_space_group_symop_operation_xyz
'x, y, z'
'-x, y, -z+1/2'
'x+1/2, y+1/2, z'
'-x+1/2, y+1/2, -z+1/2'
'-x, -y, -z'
'x, -y, z-1/2'
'-x+1/2, -y+1/2, -z'
'x+1/2, -y+1/2, z-1/2'

loop_
_atom_site_label
_atom_site_type_symbol
_atom_site_fract_x
_atom_site_fract_y
_atom_site_fract_z
_atom_site_U_iso_or_equiv
_atom_site_adp_type
_atom_site_occupancy
_atom_site_site_symmetry_order
_atom_site_calc_flag
_atom_site_refinement_flags_posn
_atom_site_refinement_flags_adp
_atom_site_refinement_flags_occupancy
_atom_site_disorder_assembly
_atom_site_disorder_group
Al1 Al 0.53502(2) 0.17383(2) 0.70710(2) 0.02408(11) Uani 1 1 d . . . . .
N1 N 0.53201(5) 0.24636(7) 0.62878(6) 0.0243(2) Uani 1 1 d . . . . .
N2 N 0.61653(5) 0.22023(7) 0.70834(6) 0.0248(2) Uani 1 1 d . . . . .
C6 C 0.49023(6) 0.28579(8) 0.57298(7) 0.0242(3) Uani 1 1 d . . . . .
C5 C 0.59226(6) 0.26416(8) 0.65157(7) 0.0241(3) Uani 1 1 d . . . . .
C18 C 0.62724(6) 0.32606(9) 0.62217(7) 0.0264(3) Uani 1 1 d . . . . .
C25 C 0.68102(6) 0.20225(9) 0.73212(7) 0.0260(3) Uani 1 1 d . . . . .
C7 C 0.46702(7) 0.23997(9) 0.51269(7) 0.0277(3) Uani 1 1 d . . . . .
C1 C 0.53338(7) 0.05223(9) 0.69636(8) 0.0298(3) Uani 1 1 d . . . . .
H1 H 0.554935 0.032971 0.660375 0.036 Uiso 1 1 calc R U . . .
C19 C 0.61720(7) 0.33947(9) 0.55112(7) 0.0291(3) Uani 1 1 d . . . . .
H19 H 0.587090 0.308324 0.519865 0.035 Uiso 1 1 calc R U . . .
C30 C 0.71045(7) 0.22015(9) 0.80110(7) 0.0299(3) Uani 1 1 d . . . . .
C11 C 0.47158(7) 0.36660(9) 0.57799(7) 0.0270(3) Uani 1 1 d . . . . .
C8 C 0.42712(7) 0.27741(10) 0.45691(7) 0.0319(3) Uani 1 1 d . . . . .
H8 H 0.411619 0.247489 0.415711 0.038 Uiso 1 1 calc R U . . .
C9 C 0.40974(7) 0.35743(10) 0.46058(8) 0.0341(3) Uani 1 1 d . . . . .
H9 H 0.382949 0.382469 0.421905 0.041 Uiso 1 1 calc R U . . .
C12 C 0.49288(7) 0.41875(9) 0.64221(7) 0.0289(3) Uani 1 1 d . . . . .
H12 H 0.521222 0.385537 0.678303 0.035 Uiso 1 1 calc R U . . .
C23 C 0.67067(7) 0.37366(9) 0.66690(8) 0.0320(3) Uani 1 1 d . . . . .
H23 H 0.677968 0.365156 0.715344 0.038 Uiso 1 1 calc R U . . .
C26 C 0.71371(7) 0.16124(10) 0.68913(8) 0.0310(3) Uani 1 1 d . . . . .
C20 C 0.65115(7) 0.39821(10) 0.52612(8) 0.0333(3) Uani 1 1 d . . . . .
H20 H 0.644607 0.405876 0.477638 0.040 Uiso 1 1 calc R U . . .
C22 C 0.70346(7) 0.43347(10) 0.64141(9) 0.0369(4) Uani 1 1 d . . . . .
H22 H 0.732334 0.466224 0.672668 0.044 Uiso 1 1 calc R U . . .
C10 C 0.43140(7) 0.40084(9) 0.52057(8) 0.0324(3) Uani 1 1 d . . . . .
H10 H 0.418605 0.455561 0.522830 0.039 Uiso 1 1 calc R U . . .
C21 C 0.69446(7) 0.44602(10) 0.57043(9) 0.0357(3) Uani 1 1 d . . . . .
C14 C 0.43746(8) 0.44545(10) 0.67082(8) 0.0372(4) Uani 1 1 d . . . . .
H14A H 0.451879 0.481684 0.710331 0.056 Uiso 1 1 calc R U . . .
H14B H 0.417689 0.397662 0.685682 0.056 Uiso 1 1 calc R U . . .
H14C H 0.407359 0.474093 0.634727 0.056 Uiso 1 1 calc R U . . .
C15 C 0.48550(8) 0.15179(9) 0.50672(8) 0.0345(3) Uani 1 1 d . . . . .
H15 H 0.506453 0.132453 0.554035 0.041 Uiso 1 1 calc R U . . .
C2 C 0.46635(7) 0.02763(9) 0.68188(8) 0.0326(3) Uani 1 1 d . . . . .
H2 H 0.445912 0.012536 0.636172 0.039 Uiso 1 1 calc R U . . .
C29 C 0.77197(7) 0.19688(11) 0.82592(8) 0.0389(4) Uani 1 1 d . . . . .
H29 H 0.792170 0.208792 0.872424 0.047 Uiso 1 1 calc R U . . .
C3 C 0.43437(7) 0.02629(9) 0.73152(8) 0.0316(3) Uani 1 1 d . . . . .
C31 C 0.68517(7) 0.13737(11) 0.61471(8) 0.0361(4) Uani 1 1 d . . . . .
H31 H 0.641248 0.157039 0.602748 0.043 Uiso 1 1 calc R U . . .
C34 C 0.67690(7) 0.26313(10) 0.84912(8) 0.0364(4) Uani 1 1 d . . . . .
H34 H 0.636196 0.282617 0.820602 0.044 Uiso 1 1 calc R U . . .
C13 C 0.52879(8) 0.49326(10) 0.62693(8) 0.0359(3) Uani 1 1 d . . . . .
H13A H 0.500822 0.528770 0.594334 0.054 Uiso 1 1 calc R U . . .
H13B H 0.563027 0.475875 0.606721 0.054 Uiso 1 1 calc R U . . .
H13C H 0.545488 0.522816 0.669975 0.054 Uiso 1 1 calc R U . . .
C27 C 0.77523(7) 0.13982(11) 0.71680(8) 0.0397(4) Uani 1 1 d . . . . .
H27 H 0.797810 0.112727 0.688321 0.048 Uiso 1 1 calc R U . . .
C28 C 0.80433(8) 0.15680(13) 0.78438(9) 0.0448(4) Uani 1 1 d . . . . .
H28 H 0.846270 0.141094 0.802247 0.054 Uiso 1 1 calc R U . . .
C4 C 0.36770(8) 0.00005(11) 0.71848(10) 0.0442(4) Uani 1 1 d . . . . .
H4A H 0.352175 -0.011960 0.669247 0.066 Uiso 1 1 calc R U . . .
H4B H 0.342847 0.043632 0.731985 0.066 Uiso 1 1 calc R U . . .
H4C H 0.364583 -0.048650 0.745697 0.066 Uiso 1 1 calc R U . . .
C32 C 0.68429(9) 0.04527(12) 0.60576(10) 0.0504(5) Uani 1 1 d . . . . .
H32A H 0.664261 0.031553 0.557835 0.076 Uiso 1 1 calc R U . . .
H32B H 0.661078 0.020592 0.636857 0.076 Uiso 1 1 calc R U . . .
H32C H 0.726959 0.024629 0.616836 0.076 Uiso 1 1 calc R U . . .
C35 C 0.66321(10) 0.20518(14) 0.90324(10) 0.0529(5) Uani 1 1 d . . . . .
H35A H 0.702351 0.184646 0.931856 0.079 Uiso 1 1 calc R U . . .
H35B H 0.638266 0.159677 0.880221 0.079 Uiso 1 1 calc R U . . .
H35C H 0.640212 0.233890 0.932507 0.079 Uiso 1 1 calc R U . . .
C24 C 0.73117(9) 0.50971(11) 0.54300(10) 0.0474(4) Uani 1 1 d . . . . .
H24A H 0.772875 0.488976 0.544132 0.071 Uiso 1 1 calc R U . . .
H24B H 0.734360 0.558511 0.571721 0.071 Uiso 1 1 calc R U . . .
H24C H 0.710172 0.523093 0.495307 0.071 Uiso 1 1 calc R U . . .
C33 C 0.71951(8) 0.17694(12) 0.56459(9) 0.0438(4) Uani 1 1 d . . . . .
H33A H 0.761709 0.154948 0.572703 0.066 Uiso 1 1 calc R U . . .
H33B H 0.721509 0.235704 0.572095 0.066 Uiso 1 1 calc R U . . .
H33C H 0.697274 0.165450 0.516935 0.066 Uiso 1 1 calc R U . . .
C16 C 0.42954(10) 0.09748(11) 0.47979(11) 0.0522(5) Uani 1 1 d . . . . .
H16A H 0.408778 0.114197 0.432839 0.078 Uiso 1 1 calc R U . . .
H16B H 0.400523 0.102201 0.510020 0.078 Uiso 1 1 calc R U . . .
H16C H 0.443295 0.041054 0.479157 0.078 Uiso 1 1 calc R U . . .
C17 C 0.53171(10) 0.14351(12) 0.46084(11) 0.0534(5) Uani 1 1 d . . . . .
H17A H 0.543816 0.086523 0.459107 0.080 Uiso 1 1 calc R U . . .
H17B H 0.568609 0.176345 0.479891 0.080 Uiso 1 1 calc R U . . .
H17C H 0.512367 0.162342 0.414076 0.080 Uiso 1 1 calc R U . . .
C36 C 0.71257(10) 0.33712(13) 0.88353(11) 0.0577(5) Uani 1 1 d . . . . .
H36A H 0.687789 0.365420 0.911130 0.087 Uiso 1 1 calc R U . . .
H36B H 0.720824 0.373801 0.847959 0.087 Uiso 1 1 calc R U . . .
H36C H 0.751995 0.319639 0.913602 0.087 Uiso 1 1 calc R U . . .
C38 C 0.57412(16) 0.2892(2) 0.32938(19) 0.0992(10) Uani 1 1 d D . . . .
H38A H 0.602117 0.336276 0.342537 0.119 Uiso 0.478(4) 1 calc R U P A 1
H38B H 0.550756 0.283283 0.365907 0.119 Uiso 0.478(4) 1 calc R U P A 1
C37 C 0.6137(2) 0.2178(2) 0.3338(2) 0.1393(18) Uani 1 1 d . . . . .
H37A H 0.638077 0.221265 0.298565 0.209 Uiso 1 1 calc R U . . .
H37B H 0.587906 0.168943 0.326084 0.209 Uiso 1 1 calc R U . . .
H37C H 0.641892 0.215354 0.379730 0.209 Uiso 1 1 calc R U . . .
C40 C 0.5241(3) 0.3146(4) 0.2595(4) 0.0862(12) Uani 0.478(4) 1 d D . P A 1
H40 H 0.544367 0.335517 0.226053 0.103 Uiso 0.478(4) 1 calc R U P A 1
C39 C 0.5283(2) 0.2490(4) 0.2570(3) 0.0862(12) Uani 0.522(4) 1 d D . P A 2
H39 H 0.548244 0.224513 0.224749 0.103 Uiso 0.522(4) 1 calc R U P A 2

loop_
_atom_site_aniso_label
_atom_site_aniso_U_11
_atom_site_aniso_U_22
_atom_site_aniso_U_33
_atom_site_aniso_U_23
_atom_site_aniso_U_13
_atom_site_aniso_U_12
Al1 0.0223(2) 0.0255(2) 0.0243(2) 0.00106(15) 0.00520(15) 0.00008(16)
N1 0.0216(6) 0.0264(6) 0.0236(5) 0.0014(4) 0.0027(4) -0.0009(5)
N2 0.0211(6) 0.0286(6) 0.0239(5) 0.0010(4) 0.0038(4) 0.0007(5)
C6 0.0211(6) 0.0284(7) 0.0226(6) 0.0029(5) 0.0043(5) -0.0021(5)
C5 0.0237(7) 0.0256(7) 0.0229(6) -0.0017(5) 0.0051(5) 0.0003(5)
C18 0.0217(7) 0.0283(7) 0.0293(7) 0.0026(5) 0.0059(5) 0.0006(6)
C25 0.0207(7) 0.0281(7) 0.0280(7) 0.0029(5) 0.0034(5) -0.0010(5)
C7 0.0258(7) 0.0310(7) 0.0254(7) -0.0005(5) 0.0040(5) -0.0043(6)
C1 0.0317(8) 0.0276(7) 0.0321(7) -0.0020(6) 0.0115(6) 0.0014(6)
C19 0.0267(7) 0.0312(7) 0.0302(7) 0.0010(6) 0.0080(6) 0.0013(6)
C30 0.0263(7) 0.0336(8) 0.0284(7) 0.0019(6) 0.0031(6) 0.0010(6)
C11 0.0260(7) 0.0288(7) 0.0254(7) 0.0021(5) 0.0045(5) -0.0018(6)
C8 0.0308(7) 0.0377(8) 0.0245(7) -0.0008(6) 0.0007(6) -0.0056(6)
C9 0.0312(8) 0.0396(8) 0.0271(7) 0.0071(6) -0.0022(6) -0.0002(7)
C12 0.0297(7) 0.0277(7) 0.0280(7) -0.0002(5) 0.0044(6) 0.0002(6)
C23 0.0288(7) 0.0339(8) 0.0319(7) 0.0026(6) 0.0038(6) -0.0028(6)
C26 0.0255(7) 0.0370(8) 0.0312(7) 0.0028(6) 0.0079(6) 0.0007(6)
C20 0.0321(8) 0.0353(8) 0.0351(8) 0.0064(6) 0.0133(6) 0.0047(6)
C22 0.0290(8) 0.0353(8) 0.0446(9) 0.0019(7) 0.0052(7) -0.0068(7)
C10 0.0325(8) 0.0305(7) 0.0319(7) 0.0043(6) 0.0031(6) 0.0038(6)
C21 0.0288(8) 0.0322(8) 0.0489(9) 0.0077(7) 0.0147(7) 0.0018(6)
C14 0.0379(9) 0.0385(8) 0.0366(8) -0.0041(7) 0.0114(7) -0.0020(7)
C15 0.0410(9) 0.0309(8) 0.0289(7) -0.0030(6) 0.0026(6) -0.0004(7)
C2 0.0334(8) 0.0296(7) 0.0333(7) -0.0051(6) 0.0045(6) -0.0022(6)
C29 0.0270(8) 0.0554(10) 0.0305(8) 0.0021(7) -0.0008(6) 0.0045(7)
C3 0.0295(7) 0.0253(7) 0.0398(8) -0.0041(6) 0.0076(6) -0.0026(6)
C31 0.0290(8) 0.0465(9) 0.0333(8) -0.0059(7) 0.0088(6) 0.0035(7)
C34 0.0314(8) 0.0426(9) 0.0307(7) -0.0064(6) -0.0021(6) 0.0079(7)
C13 0.0380(8) 0.0316(8) 0.0385(8) -0.0027(6) 0.0095(7) -0.0043(7)
C27 0.0285(8) 0.0555(10) 0.0367(8) 0.0027(7) 0.0111(6) 0.0099(7)
C28 0.0235(8) 0.0704(12) 0.0388(9) 0.0070(8) 0.0042(7) 0.0110(8)
C4 0.0343(9) 0.0426(9) 0.0562(10) -0.0111(8) 0.0114(8) -0.0080(7)
C32 0.0497(11) 0.0500(11) 0.0548(11) -0.0137(9) 0.0190(9) -0.0046(9)
C35 0.0515(11) 0.0670(13) 0.0464(10) 0.0023(9) 0.0238(9) 0.0142(10)
C24 0.0435(10) 0.0428(10) 0.0605(11) 0.0110(8) 0.0216(9) -0.0063(8)
C33 0.0431(10) 0.0575(11) 0.0331(8) 0.0020(7) 0.0136(7) 0.0086(8)
C16 0.0559(12) 0.0362(9) 0.0609(12) -0.0076(8) 0.0065(9) -0.0090(8)
C17 0.0600(12) 0.0418(10) 0.0641(12) -0.0096(9) 0.0257(10) 0.0025(9)
C36 0.0558(12) 0.0559(12) 0.0528(11) -0.0210(9) -0.0050(9) 0.0015(10)
C38 0.094(2) 0.094(2) 0.118(3) 0.0164(19) 0.043(2) -0.0105(18)
C37 0.192(4) 0.071(2) 0.199(4) 0.003(2) 0.136(4) -0.012(2)
C40 0.083(2) 0.080(2) 0.103(3) 0.018(3) 0.037(3) -0.004(2)
C39 0.083(2) 0.080(2) 0.103(3) 0.018(3) 0.037(3) -0.004(2)

loop_
_atom_type_symbol
_atom_type_description
_atom_type_scat_dispersion_real
_atom_type_scat_dispersion_imag
_atom_type_scat_source
C C 0.0181 0.0091 'International Tables Vol C Tables 4.2.6.8 and 6.1.1.4'
H H 0.0000 0.0000 'International Tables Vol C Tables 4.2.6.8 and 6.1.1.4'
Al Al 0.2130 0.2455 'International Tables Vol C Tables 4.2.6.8 and 6.1.1.4'
N N 0.0311 0.0180 'International Tables Vol C Tables 4.2.6.8 and 6.1.1.4'

loop_
_exptl_crystal_face_index_h
_exptl_crystal_face_index_k
_exptl_crystal_face_index_l
_exptl_crystal_face_perp_dist
-11 7 0 0.0441
-1 1 -12 0.1345
-2 1 13 0.1387
9 8 0 0.0266
-9 8 2 0.0451
3 10 1 0.0412
-5 6 11 0.1159
2 2 12 0.1311
11 -6 1 0.0457
-11 7 2 0.0428
-6 -9 -2 0.0636
8 -5 -10 0.0907
11 -7 0 0.0422
10 -7 1 0.0452
6 4 -12 0.1178
-9 -8 -1 0.0523
12 -6 0 0.0419

loop_
_geom_angle_atom_site_label_1
_geom_angle_atom_site_label_2
_geom_angle_atom_site_label_3
_geom_angle
_geom_angle_site_symmetry_1
_geom_angle_site_symmetry_3
_geom_angle_publ_flag
N1 Al1 Al1 128.22(4) . 2_656 ?
N1 Al1 N2 68.32(5) . . ?
N1 Al1 C5 34.09(5) . . ?
N1 Al1 C1 121.88(6) . . ?
N2 Al1 Al1 133.81(4) . 2_656 ?
N2 Al1 C5 34.28(5) . . ?
N2 Al1 C1 112.60(6) . . ?
C5 Al1 Al1 141.08(3) . 2_656 ?
C1 Al1 Al1 94.13(4) . 2_656 ?
C1 Al1 C5 124.75(6) . . ?
C6 N1 Al1 142.74(9) . . ?
C5 N1 Al1 91.01(8) . . ?
C5 N1 C6 125.38(12) . . ?
C5 N2 Al1 90.73(8) . . ?
C5 N2 C25 124.35(12) . . ?
C25 N2 Al1 140.57(10) . . ?
C7 C6 N1 117.41(12) . . ?
C11 C6 N1 121.68(12) . . ?
C11 C6 C7 120.90(12) . . ?
N1 C5 Al1 54.90(7) . . ?
N1 C5 N2 109.80(12) . . ?
N1 C5 C18 126.09(12) . . ?
N2 C5 Al1 54.99(7) . . ?
N2 C5 C18 124.02(12) . . ?
C18 C5 Al1 174.51(10) . . ?
C19 C18 C5 122.27(13) . . ?
C23 C18 C5 118.90(13) . . ?
C23 C18 C19 118.81(13) . . ?
C30 C25 N2 118.73(12) . . ?
C30 C25 C26 120.27(13) . . ?
C26 C25 N2 120.80(12) . . ?
C6 C7 C15 121.78(13) . . ?
C8 C7 C6 118.62(14) . . ?
C8 C7 C15 119.58(13) . . ?
Al1 C1 H1 113.1 . . ?
C2 C1 Al1 106.37(10) . . ?
C2 C1 H1 113.1 . . ?
C2 C1 C3 109.54(12) . 2_656 ?
C3 C1 Al1 100.85(10) 2_656 . ?
C3 C1 H1 113.1 2_656 . ?
C18 C19 H19 120.0 . . ?
C20 C19 C18 120.10(14) . . ?
C20 C19 H19 120.0 . . ?
C25 C30 C34 121.96(13) . . ?
C29 C30 C25 118.80(14) . . ?
C29 C30 C34 119.23(13) . . ?
C6 C11 C12 123.83(12) . . ?
C10 C11 C6 117.90(13) . . ?
C10 C11 C12 118.27(13) . . ?
C7 C8 H8 119.5 . . ?
C9 C8 C7 120.97(13) . . ?
C9 C8 H8 119.5 . . ?
C8 C9 H9 120.1 . . ?
C10 C9 C8 119.78(14) . . ?
C10 C9 H9 120.1 . . ?
C11 C12 H12 108.3 . . ?
C11 C12 C14 110.83(12) . . ?
C11 C12 C13 111.14(12) . . ?
C14 C12 H12 108.3 . . ?
C13 C12 H12 108.3 . . ?
C13 C12 C14 109.91(13) . . ?
C18 C23 H23 119.7 . . ?
C22 C23 C18 120.63(14) . . ?
C22 C23 H23 119.7 . . ?
C25 C26 C31 123.87(13) . . ?
C27 C26 C25 118.28(14) . . ?
C27 C26 C31 117.84(14) . . ?
C19 C20 H20 119.3 . . ?
C19 C20 C21 121.40(14) . . ?
C21 C20 H20 119.3 . . ?
C23 C22 H22 119.6 . . ?
C23 C22 C21 120.74(15) . . ?
C21 C22 H22 119.6 . . ?
C11 C10 H10 119.1 . . ?
C9 C10 C11 121.77(14) . . ?
C9 C10 H10 119.1 . . ?
C20 C21 C22 118.29(14) . . ?
C20 C21 C24 121.17(15) . . ?
C22 C21 C24 120.54(16) . . ?
C12 C14 H14A 109.5 . . ?
C12 C14 H14B 109.5 . . ?
C12 C14 H14C 109.5 . . ?
H14A C14 H14B 109.5 . . ?
H14A C14 H14C 109.5 . . ?
H14B C14 H14C 109.5 . . ?
C7 C15 H15 107.8 . . ?
C7 C15 C17 111.19(14) . . ?
C16 C15 C7 112.21(14) . . ?
C16 C15 H15 107.8 . . ?
C16 C15 C17 109.91(15) . . ?
C17 C15 H15 107.8 . . ?
C1 C2 H2 119.0 . . ?
C3 C2 C1 122.03(14) . . ?
C3 C2 H2 119.0 . . ?
C30 C29 H29 119.3 . . ?
C28 C29 C30 121.40(15) . . ?
C28 C29 H29 119.3 . . ?
C2 C3 C1 118.76(14) . 2_656 ?
C2 C3 C4 122.88(15) . . ?
C4 C3 C1 118.36(14) . 2_656 ?
C26 C31 H31 108.0 . . ?
C26 C31 C32 111.21(14) . . ?
C26 C31 C33 111.50(14) . . ?
C32 C31 H31 108.0 . . ?
C32 C31 C33 109.99(14) . . ?
C33 C31 H31 108.0 . . ?
C30 C34 H34 107.6 . . ?
C30 C34 C35 111.08(14) . . ?
C30 C34 C36 112.23(15) . . ?
C35 C34 H34 107.6 . . ?
C35 C34 C36 110.60(15) . . ?
C36 C34 H34 107.6 . . ?
C12 C13 H13A 109.5 . . ?
C12 C13 H13B 109.5 . . ?
C12 C13 H13C 109.5 . . ?
H13A C13 H13B 109.5 . . ?
H13A C13 H13C 109.5 . . ?
H13B C13 H13C 109.5 . . ?
C26 C27 H27 119.1 . . ?
C28 C27 C26 121.84(15) . . ?
C28 C27 H27 119.1 . . ?
C29 C28 H28 120.3 . . ?
C27 C28 C29 119.41(15) . . ?
C27 C28 H28 120.3 . . ?
C3 C4 H4A 109.5 . . ?
C3 C4 H4B 109.5 . . ?
C3 C4 H4C 109.5 . . ?
H4A C4 H4B 109.5 . . ?
H4A C4 H4C 109.5 . . ?
H4B C4 H4C 109.5 . . ?
C31 C32 H32A 109.5 . . ?
C31 C32 H32B 109.5 . . ?
C31 C32 H32C 109.5 . . ?
H32A C32 H32B 109.5 . . ?
H32A C32 H32C 109.5 . . ?
H32B C32 H32C 109.5 . . ?
C34 C35 H35A 109.5 . . ?
C34 C35 H35B 109.5 . . ?
C34 C35 H35C 109.5 . . ?
H35A C35 H35B 109.5 . . ?
H35A C35 H35C 109.5 . . ?
H35B C35 H35C 109.5 . . ?
C21 C24 H24A 109.5 . . ?
C21 C24 H24B 109.5 . . ?
C21 C24 H24C 109.5 . . ?
H24A C24 H24B 109.5 . . ?
H24A C24 H24C 109.5 . . ?
H24B C24 H24C 109.5 . . ?
C31 C33 H33A 109.5 . . ?
C31 C33 H33B 109.5 . . ?
C31 C33 H33C 109.5 . . ?
H33A C33 H33B 109.5 . . ?
H33A C33 H33C 109.5 . . ?
H33B C33 H33C 109.5 . . ?
C15 C16 H16A 109.5 . . ?
C15 C16 H16B 109.5 . . ?
C15 C16 H16C 109.5 . . ?
H16A C16 H16B 109.5 . . ?
H16A C16 H16C 109.5 . . ?
H16B C16 H16C 109.5 . . ?
C15 C17 H17A 109.5 . . ?
C15 C17 H17B 109.5 . . ?
C15 C17 H17C 109.5 . . ?
H17A C17 H17B 109.5 . . ?
H17A C17 H17C 109.5 . . ?
H17B C17 H17C 109.5 . . ?
C34 C36 H36A 109.5 . . ?
C34 C36 H36B 109.5 . . ?
C34 C36 H36C 109.5 . . ?
H36A C36 H36B 109.5 . . ?
H36A C36 H36C 109.5 . . ?
H36B C36 H36C 109.5 . . ?
H38A C38 H38B 106.6 . . ?
C37 C38 H38A 106.6 . . ?
C37 C38 H38B 106.6 . . ?
C37 C38 C40 122.9(4) . . ?
C37 C38 C39 88.2(3) . . ?
C40 C38 H38A 106.6 . . ?
C40 C38 H38B 106.6 . . ?
C38 C37 H37A 109.5 . . ?
C38 C37 H37B 109.5 . . ?
C38 C37 H37C 109.5 . . ?
H37A C37 H37B 109.5 . . ?
H37A C37 H37C 109.5 . . ?
H37B C37 H37C 109.5 . . ?
C38 C40 H40 110.8 . . ?
C40 C40 C38 138.4(9) 2_655 . ?
C40 C40 H40 110.8 2_655 . ?
C38 C39 H39 117.4 . . ?
C39 C39 C38 125.2(6) 2_655 . ?
C39 C39 H39 117.4 2_655 . ?

loop_
_geom_bond_atom_site_label_1
_geom_bond_atom_site_label_2
_geom_bond_distance
_geom_bond_site_symmetry_2
_geom_bond_publ_flag
Al1 Al1 2.5590(8) 2_656 ?
Al1 N1 1.9532(12) . ?
Al1 N2 1.9552(12) . ?
Al1 C5 2.3869(14) . ?
Al1 C1 2.0162(15) . ?
N1 C6 1.4262(17) . ?
N1 C5 1.3379(18) . ?
N2 C5 1.3444(17) . ?
N2 C25 1.4272(17) . ?
C6 C7 1.4097(19) . ?
C6 C11 1.406(2) . ?
C5 C18 1.4814(19) . ?
C18 C19 1.3966(19) . ?
C18 C23 1.391(2) . ?
C25 C30 1.407(2) . ?
C25 C26 1.414(2) . ?
C7 C8 1.392(2) . ?
C7 C15 1.523(2) . ?
C1 H1 1.0000 . ?
C1 C2 1.501(2) . ?
C1 C3 1.508(2) 2_656 ?
C19 H19 0.9500 . ?
C19 C20 1.387(2) . ?
C30 C29 1.391(2) . ?
C30 C34 1.515(2) . ?
C11 C12 1.5214(19) . ?
C11 C10 1.394(2) . ?
C8 H8 0.9500 . ?
C8 C9 1.381(2) . ?
C9 H9 0.9500 . ?
C9 C10 1.379(2) . ?
C12 H12 1.0000 . ?
C12 C14 1.532(2) . ?
C12 C13 1.532(2) . ?
C23 H23 0.9500 . ?
C23 C22 1.389(2) . ?
C26 C31 1.521(2) . ?
C26 C27 1.391(2) . ?
C20 H20 0.9500 . ?
C20 C21 1.388(2) . ?
C22 H22 0.9500 . ?
C22 C21 1.395(2) . ?
C10 H10 0.9500 . ?
C21 C24 1.506(2) . ?
C14 H14A 0.9800 . ?
C14 H14B 0.9800 . ?
C14 H14C 0.9800 . ?
C15 H15 1.0000 . ?
C15 C16 1.522(2) . ?
C15 C17 1.527(2) . ?
C2 H2 0.9500 . ?
C2 C3 1.342(2) . ?
C29 H29 0.9500 . ?
C29 C28 1.381(2) . ?
C3 C4 1.502(2) . ?
C31 H31 1.0000 . ?
C31 C32 1.529(3) . ?
C31 C33 1.533(2) . ?
C34 H34 1.0000 . ?
C34 C35 1.522(3) . ?
C34 C36 1.526(3) . ?
C13 H13A 0.9800 . ?
C13 H13B 0.9800 . ?
C13 H13C 0.9800 . ?
C27 H27 0.9500 . ?
C27 C28 1.378(2) . ?
C28 H28 0.9500 . ?
C4 H4A 0.9800 . ?
C4 H4B 0.9800 . ?
C4 H4C 0.9800 . ?
C32 H32A 0.9800 . ?
C32 H32B 0.9800 . ?
C32 H32C 0.9800 . ?
C35 H35A 0.9800 . ?
C35 H35B 0.9800 . ?
C35 H35C 0.9800 . ?
C24 H24A 0.9800 . ?
C24 H24B 0.9800 . ?
C24 H24C 0.9800 . ?
C33 H33A 0.9800 . ?
C33 H33B 0.9800 . ?
C33 H33C 0.9800 . ?
C16 H16A 0.9800 . ?
C16 H16B 0.9800 . ?
C16 H16C 0.9800 . ?
C17 H17A 0.9800 . ?
C17 H17B 0.9800 . ?
C17 H17C 0.9800 . ?
C36 H36A 0.9800 . ?
C36 H36B 0.9800 . ?
C36 H36C 0.9800 . ?
C38 H38A 0.9900 . ?
C38 H38B 0.9900 . ?
C38 C37 1.458(5) . ?
C38 C40 1.618(7) . ?
C38 C39 1.692(7) . ?
C37 H37A 0.9800 . ?
C37 H37B 0.9800 . ?
C37 H37C 0.9800 . ?
C40 C40 1.046(11) 2_655 ?
C40 H40 0.9500 . ?
C39 C39 1.218(11) 2_655 ?
C39 H39 0.9500 . ?

loop_
_geom_torsion_atom_site_label_1
_geom_torsion_atom_site_label_2
_geom_torsion_atom_site_label_3
_geom_torsion_atom_site_label_4
_geom_torsion
_geom_torsion_site_symmetry_1
_geom_torsion_site_symmetry_2
_geom_torsion_site_symmetry_3
_geom_torsion_site_symmetry_4
_geom_torsion_publ_flag
Al1 N1 C6 C7 -81.68(19) . . . . ?
Al1 N1 C6 C11 96.92(18) . . . . ?
Al1 N1 C5 N2 3.32(11) . . . . ?
Al1 N1 C5 C18 -173.35(12) . . . . ?
Al1 N2 C5 N1 -3.32(11) . . . . ?
Al1 N2 C5 C18 173.44(12) . . . . ?
Al1 N2 C25 C30 -83.82(19) . . . . ?
Al1 N2 C25 C26 91.08(18) . . . . ?
Al1 C1 C2 C3 -74.92(16) . . . . ?
N1 C6 C7 C8 -178.74(12) . . . . ?
N1 C6 C7 C15 0.0(2) . . . . ?
N1 C6 C11 C12 -0.8(2) . . . . ?
N1 C6 C11 C10 178.97(13) . . . . ?
N1 C5 C18 C19 -38.6(2) . . . . ?
N1 C5 C18 C23 140.06(15) . . . . ?
N2 C5 C18 C19 145.21(14) . . . . ?
N2 C5 C18 C23 -36.2(2) . . . . ?
N2 C25 C30 C29 174.99(14) . . . . ?
N2 C25 C30 C34 -4.4(2) . . . . ?
N2 C25 C26 C31 3.4(2) . . . . ?
N2 C25 C26 C27 -175.15(14) . . . . ?
C6 N1 C5 Al1 171.47(15) . . . . ?
C6 N1 C5 N2 174.79(12) . . . . ?
C6 N1 C5 C18 -1.9(2) . . . . ?
C6 C7 C8 C9 -0.9(2) . . . . ?
C6 C7 C15 C16 131.56(16) . . . . ?
C6 C7 C15 C17 -104.89(17) . . . . ?
C6 C11 C12 C14 -118.86(15) . . . . ?
C6 C11 C12 C13 118.61(15) . . . . ?
C6 C11 C10 C9 0.6(2) . . . . ?
C5 N1 C6 C7 112.50(15) . . . . ?
C5 N1 C6 C11 -68.89(18) . . . . ?
C5 N2 C25 C30 127.36(15) . . . . ?
C5 N2 C25 C26 -57.74(19) . . . . ?
C5 C18 C19 C20 179.97(13) . . . . ?
C5 C18 C23 C22 -178.64(14) . . . . ?
C18 C19 C20 C21 -1.5(2) . . . . ?
C18 C23 C22 C21 -1.3(2) . . . . ?
C25 N2 C5 Al1 160.80(15) . . . . ?
C25 N2 C5 N1 157.49(12) . . . . ?
C25 N2 C5 C18 -25.8(2) . . . . ?
C25 C30 C29 C28 -0.1(3) . . . . ?
C25 C30 C34 C35 108.01(17) . . . . ?
C25 C30 C34 C36 -127.59(17) . . . . ?
C25 C26 C31 C32 -116.84(17) . . . . ?
C25 C26 C31 C33 120.01(16) . . . . ?
C25 C26 C27 C28 0.6(3) . . . . ?
C7 C6 C11 C12 177.79(13) . . . . ?
C7 C6 C11 C10 -2.5(2) . . . . ?
C7 C8 C9 C10 -0.9(2) . . . . ?
C1 C2 C3 C1 1.4(2) . . . 2_656 ?
C1 C2 C3 C4 -178.55(15) . . . . ?
C19 C18 C23 C22 0.0(2) . . . . ?
C19 C20 C21 C22 0.2(2) . . . . ?
C19 C20 C21 C24 -179.98(15) . . . . ?
C30 C25 C26 C31 178.24(14) . . . . ?
C30 C25 C26 C27 -0.3(2) . . . . ?
C30 C29 C28 C27 0.3(3) . . . . ?
C11 C6 C7 C8 2.6(2) . . . . ?
C11 C6 C7 C15 -178.65(13) . . . . ?
C8 C7 C15 C16 -49.7(2) . . . . ?
C8 C7 C15 C17 73.81(19) . . . . ?
C8 C9 C10 C11 1.1(2) . . . . ?
C12 C11 C10 C9 -179.64(14) . . . . ?
C23 C18 C19 C20 1.3(2) . . . . ?
C23 C22 C21 C20 1.2(2) . . . . ?
C23 C22 C21 C24 -178.63(16) . . . . ?
C26 C25 C30 C29 0.1(2) . . . . ?
C26 C25 C30 C34 -179.29(14) . . . . ?
C26 C27 C28 C29 -0.6(3) . . . . ?
C10 C11 C12 C14 61.40(17) . . . . ?
C10 C11 C12 C13 -61.13(18) . . . . ?
C15 C7 C8 C9 -179.67(14) . . . . ?
C29 C30 C34 C35 -71.3(2) . . . . ?
C29 C30 C34 C36 53.1(2) . . . . ?
C3 C1 C2 C3 33.29(18) 2_656 . . . ?
C31 C26 C27 C28 -178.04(17) . . . . ?
C34 C30 C29 C28 179.32(17) . . . . ?
C27 C26 C31 C32 61.7(2) . . . . ?
C27 C26 C31 C33 -61.4(2) . . . . ?
C37 C38 C40 C40 107.2(7) . . . 2_655 ?
C37 C38 C39 C39 137.7(4) . . . 2_655 ?

loop_
_exptl_oxdiff_crystal_face_indexfrac_h
_exptl_oxdiff_crystal_face_indexfrac_k
_exptl_oxdiff_crystal_face_indexfrac_l
_exptl_oxdiff_crystal_face_x
_exptl_oxdiff_crystal_face_y
_exptl_oxdiff_crystal_face_z
-10.6823 7.0005 0.4492 -0.0060 0.1383 -0.9904
-0.6791 0.7146 -12.3797 -0.0272 0.9962 -0.0827
-1.5721 0.7540 12.7844 0.0266 -0.9917 -0.1255
9.0739 8.1980 -0.3410 -0.9910 -0.1315 -0.0264
-9.2411 8.1977 2.1547 -0.1548 -0.0226 -0.9877
3.0822 10.3939 0.7154 -0.8719 -0.1166 -0.4756
-4.7164 5.7756 10.7256 -0.1850 -0.7789 -0.5992
2.4898 1.7956 11.6735 -0.2325 -0.9723 0.0236
11.0440 -6.1774 1.1746 -0.0675 -0.2742 0.9593
-10.5015 7.3095 2.2315 -0.0348 -0.0069 -0.9994
-6.1788 -9.3353 -1.6596 0.9379 0.2429 0.2477
8.2578 -4.8559 -10.2814 -0.0408 0.6834 0.7289
10.6247 -7.0361 -0.3680 0.0111 -0.1437 0.9896
10.2982 -6.9133 1.1680 0.0183 -0.2606 0.9653
5.5941 4.3275 -11.5661 -0.5670 0.8234 0.0253
-8.9263 -8.0870 -0.7700 0.9757 0.2173 0.0271
11.7904 -5.8173 -0.2189 -0.1277 -0.1761 0.9761
